data_7232480
loop_
_publ_author_name
'Nezhadali Baghan, Zahra'
'Salimi, Alireza'
'Eshtiagh-Hosseini, Hossein'
'Oliver, Allen G.'

_publ_section_title
;
 Hydrogen-bonded 3D network of d10-metal halide coordination polymer
 containing N-(3-pyridinyl) nicotinamide: influence of ligand
 conformation, halide anions and solvent
;
_journal_issue 16
_journal_name_full CrystEngComm
_journal_page_first 2691
_journal_paper_doi 10.1039/C9CE00107G
_journal_volume 21
_journal_year 2019
_chemical_formula_sum 'C12 H13 Hg I2 N3 O2'
_chemical_formula_weight 685.64
_space_group_crystal_system monoclinic
_space_group_IT_number 14
_space_group_name_Hall '-P 2yn'
_space_group_name_H-M_alt 'P 1 21/n 1'
_symmetry_space_group_name_Hall '-P 2yn'
_symmetry_space_group_name_H-M 'P 1 21/n 1'
_atom_sites_solution_hydrogens mixed
_audit_creation_method SHELXL-2013
_audit_update_record
;
2019-02-16 deposited with the CCDC.    2019-03-08 downloaded from the CCDC.
;
_cell_angle_alpha 90
_cell_angle_beta 90.4760(10)
_cell_angle_gamma 90
_cell_formula_units_Z 4
_cell_length_a 10.9713(3)
_cell_length_b 12.5068(3)
_cell_length_c 12.1087(3)
_cell_measurement_reflns_used 9925
_cell_measurement_temperature 120(2)
_cell_measurement_theta_max 27.12
_cell_measurement_theta_min 2.34
_cell_volume 1661.45(7)
_computing_cell_refinement 'Bruker SAINT (Bruker, 2015)'
_computing_data_collection 'Bruker APEX-3 (Bruker, 2015)'
_computing_data_reduction 'Bruker SAINT (Bruker, 2015)'
_computing_structure_refinement 'SHELXL-2013 (Sheldrick, 2013)'
_diffrn_ambient_temperature 120(2)
_diffrn_detector_area_resol_mean 8.33
_diffrn_measured_fraction_theta_full 1.000
_diffrn_measured_fraction_theta_max 0.999
_diffrn_measurement_device_type 'Bruker APEX-II'
_diffrn_measurement_method 'combination of \w and \f-scans '
_diffrn_radiation_type MoK\a
_diffrn_radiation_wavelength 0.71073
_diffrn_reflns_av_R_equivalents 0.0266
_diffrn_reflns_av_unetI/netI 0.0170
_diffrn_reflns_Laue_measured_fraction_full 1.000
_diffrn_reflns_Laue_measured_fraction_max 0.999
_diffrn_reflns_limit_h_max 14
_diffrn_reflns_limit_h_min -14
_diffrn_reflns_limit_k_max 16
_diffrn_reflns_limit_k_min -16
_diffrn_reflns_limit_l_max 15
_diffrn_reflns_limit_l_min -11
_diffrn_reflns_number 25559
_diffrn_reflns_point_group_measured_fraction_full 1.000
_diffrn_reflns_point_group_measured_fraction_max 0.999
_diffrn_reflns_theta_full 25.242
_diffrn_reflns_theta_max 27.139
_diffrn_reflns_theta_min 2.341
_diffrn_source 'fine-focus sealed tube'
_exptl_absorpt_coefficient_mu 12.984
_exptl_absorpt_correction_T_max 0.4278
_exptl_absorpt_correction_T_min 0.2199
_exptl_absorpt_correction_type numerical
_exptl_absorpt_process_details 'SADABS (Krause et al., 2015)'
_exptl_crystal_colour colourless
_exptl_crystal_density_diffrn 2.741
_exptl_crystal_description rod
_exptl_crystal_F_000 1232
_exptl_crystal_size_max 0.188
_exptl_crystal_size_mid 0.162
_exptl_crystal_size_min 0.098
_refine_diff_density_max 2.586
_refine_diff_density_min -2.530
_refine_diff_density_rms 0.283
_refine_ls_extinction_method none
_refine_ls_goodness_of_fit_ref 1.370
_refine_ls_hydrogen_treatment constr
_refine_ls_matrix_type full
_refine_ls_number_parameters 182
_refine_ls_number_reflns 3678
_refine_ls_number_restraints 0
_refine_ls_restrained_S_all 1.370
_refine_ls_R_factor_all 0.0587
_refine_ls_R_factor_gt 0.0552
_refine_ls_shift/su_max 0.001
_refine_ls_shift/su_mean 0.000
_refine_ls_structure_factor_coef Fsqd
_refine_ls_weighting_details 'w=1/[\s^2^(Fo^2^)+64.8406P] where P=(Fo^2^+2Fc^2^)/3'
_refine_ls_weighting_scheme calc
_refine_ls_wR_factor_gt 0.1217
_refine_ls_wR_factor_ref 0.1229
_reflns_Friedel_coverage 0.000
_reflns_number_gt 3453
_reflns_number_total 3678
_reflns_threshold_expression 'I > 2\s(I)'
_cod_data_source_file c9ce00107g2.cif
_cod_data_source_block shelx
_cod_depositor_comments 'Adding full bibliography for 7232480--7232484.cif.'
_cod_database_code 7232480
_shelx_space_group_comment
;
The symmetry employed for this shelxl refinement is uniquely defined
by the following loop, which should always be used as a source of
symmetry information in preference to the above space-group names.
They are only intended as comments.
;
_shelx_estimated_absorpt_t_min 0.194
_shelx_estimated_absorpt_t_max 0.363
_shelxl_version_number 2013-4

loop_
_space_group_symop_operation_xyz
'x, y, z'
'-x+1/2, y+1/2, -z+1/2'
'-x, -y, -z'
'x-1/2, -y-1/2, z-1/2'

loop_
_atom_site_label
_atom_site_type_symbol
_atom_site_fract_x
_atom_site_fract_y
_atom_site_fract_z
_atom_site_U_iso_or_equiv
_atom_site_adp_type
_atom_site_occupancy
_atom_site_site_symmetry_order
_atom_site_calc_flag
_atom_site_refinement_flags_posn
_atom_site_refinement_flags_adp
C1 C 0.4256(13) 0.6191(11) 0.0654(12) 0.029(3) Uani 1 1 d . .
H1 H 0.4734 0.6561 0.1189 0.034 Uiso 1 1 calc R U
C2 C 0.3448(12) 0.5421(11) 0.1026(12) 0.028(3) Uani 1 1 d . .
C3 C 0.2765(14) 0.4890(11) 0.0242(14) 0.036(4) Uani 1 1 d . .
H3 H 0.2208 0.4348 0.0456 0.043 Uiso 1 1 calc R U
C4 C 0.2897(12) 0.5158(11) -0.0881(13) 0.029(3) Uani 1 1 d . .
H4 H 0.2429 0.4804 -0.1434 0.035 Uiso 1 1 calc R U
C5 C 0.3716(11) 0.5938(10) -0.1159(10) 0.020(2) Uani 1 1 d . .
H5 H 0.3802 0.6129 -0.1914 0.024 Uiso 1 1 calc R U
C6 C 0.3448(12) 0.5282(12) 0.2315(15) 0.036(4) Uani 1 1 d . .
C7 C 0.2620(15) 0.4340(12) 0.3813(11) 0.034(3) Uani 1 1 d . .
C8 C 0.3599(14) 0.4283(12) 0.4569(12) 0.033(3) Uani 1 1 d . .
H8 H 0.4413 0.4409 0.4340 0.039 Uiso 1 1 calc R U
C9 C 0.3342(12) 0.4038(10) 0.5650(10) 0.024(3) Uani 1 1 d . .
H9 H 0.3971 0.4014 0.6193 0.029 Uiso 1 1 calc R U
C10 C 0.2147(13) 0.3829(11) 0.5928(11) 0.029(3) Uani 1 1 d . .
H10 H 0.1969 0.3648 0.6671 0.034 Uiso 1 1 calc R U
C11 C 0.1463(14) 0.4122(11) 0.4154(11) 0.030(3) Uani 1 1 d . .
H11 H 0.0812 0.4152 0.3633 0.036 Uiso 1 1 calc R U
C12 C -0.0006(14) 0.3394(13) 0.1172(13) 0.036(3) Uani 1 1 d . .
H12A H -0.0672 0.3063 0.1584 0.055 Uiso 1 1 calc R U
H12B H -0.0027 0.3141 0.0406 0.055 Uiso 1 1 calc R U
H12C H -0.0100 0.4173 0.1184 0.055 Uiso 1 1 calc R U
N1 N 0.4403(10) 0.6444(8) -0.0390(8) 0.021(2) Uani 1 1 d . .
N2 N 0.1226(10) 0.3871(9) 0.5195(9) 0.026(2) Uani 1 1 d . .
N3 N 0.2763(11) 0.4513(9) 0.2656(11) 0.033(3) Uani 1 1 d . .
H3A H 0.2385 0.4097 0.2177 0.040 Uiso 1 1 calc R U
O1 O 0.4060(8) 0.5890(7) 0.2911(7) 0.0211(18) Uani 1 1 d . .
O2 O 0.1119(9) 0.3113(8) 0.1664(9) 0.034(2) Uani 1 1 d . .
I1 I 0.55485(8) 0.82162(7) -0.29030(7) 0.0267(2) Uani 1 1 d . .
I2 I 0.71189(9) 0.80505(8) 0.10281(8) 0.0338(2) Uani 1 1 d . .
Hg1 Hg 0.57004(5) 0.80502(4) -0.07370(4) 0.02743(15) Uani 1 1 d . .
H2A H 0.1088 0.2491 0.1920 0.041 Uiso 1 1 d . U

loop_
_atom_site_aniso_label
_atom_site_aniso_U_11
_atom_site_aniso_U_22
_atom_site_aniso_U_33
_atom_site_aniso_U_23
_atom_site_aniso_U_13
_atom_site_aniso_U_12
C1 0.035(7) 0.023(6) 0.028(7) 0.001(6) -0.005(6) 0.011(6)
C2 0.023(6) 0.028(7) 0.035(7) 0.013(6) 0.008(5) 0.016(5)
C3 0.036(8) 0.019(7) 0.053(10) 0.013(6) 0.016(7) 0.008(6)
C4 0.020(6) 0.023(7) 0.044(8) -0.004(6) 0.000(6) -0.001(5)
C5 0.019(6) 0.027(6) 0.016(6) 0.007(5) 0.002(4) 0.013(5)
C6 0.018(6) 0.026(7) 0.064(10) -0.006(7) -0.005(7) 0.004(5)
C7 0.050(9) 0.030(7) 0.021(7) 0.004(6) 0.002(6) 0.016(7)
C8 0.033(7) 0.030(7) 0.036(8) 0.011(6) 0.002(6) 0.014(6)
C9 0.033(7) 0.023(6) 0.016(6) 0.000(5) -0.006(5) -0.001(5)
C10 0.036(8) 0.029(7) 0.020(6) 0.000(5) -0.011(6) 0.002(6)
C11 0.039(8) 0.023(7) 0.027(7) -0.007(5) -0.013(6) 0.011(6)
C12 0.037(8) 0.039(8) 0.033(8) 0.011(7) -0.011(6) -0.008(7)
N1 0.028(6) 0.018(5) 0.019(5) 0.003(4) 0.002(4) -0.003(4)
N2 0.030(6) 0.020(5) 0.028(6) 0.001(5) -0.012(5) -0.007(5)
N3 0.036(7) 0.021(6) 0.043(7) 0.002(5) -0.005(6) -0.002(5)
O1 0.026(5) 0.014(4) 0.023(4) 0.000(3) -0.005(4) -0.008(3)
O2 0.033(5) 0.029(5) 0.040(6) 0.002(5) -0.008(4) 0.000(4)
I1 0.0289(4) 0.0287(4) 0.0223(4) 0.0016(3) -0.0024(3) -0.0083(3)
I2 0.0363(5) 0.0331(5) 0.0316(5) 0.0002(4) -0.0195(4) -0.0015(4)
Hg1 0.0270(3) 0.0312(3) 0.0239(3) -0.0016(2) -0.01008(19) 0.0022(2)

loop_
_atom_type_symbol
_atom_type_description
_atom_type_scat_dispersion_real
_atom_type_scat_dispersion_imag
_atom_type_scat_source
C C 0.0033 0.0016 'International Tables Vol C Tables 4.2.6.8 and 6.1.1.4'
H H 0.0000 0.0000 'International Tables Vol C Tables 4.2.6.8 and 6.1.1.4'
N N 0.0061 0.0033 'International Tables Vol C Tables 4.2.6.8 and 6.1.1.4'
O O 0.0106 0.0060 'International Tables Vol C Tables 4.2.6.8 and 6.1.1.4'
I I -0.4742 1.8119 'International Tables Vol C Tables 4.2.6.8 and 6.1.1.4'
Hg Hg -2.3894 9.2266 'International Tables Vol C Tables 4.2.6.8 and 6.1.1.4'

loop_
_geom_angle_atom_site_label_1
_geom_angle_atom_site_label_2
_geom_angle_atom_site_label_3
_geom_angle
_geom_angle_site_symmetry_1
_geom_angle_site_symmetry_3
N1 C1 C2 124.2(13) . .
C3 C2 C1 117.2(13) . .
C3 C2 C6 128.9(13) . .
C1 C2 C6 113.8(13) . .
C2 C3 C4 119.4(13) . .
C5 C4 C3 118.7(13) . .
N1 C5 C4 121.8(12) . .
O1 C6 N3 125.8(16) . .
O1 C6 C2 120.4(14) . .
N3 C6 C2 113.9(13) . .
C11 C7 C8 120.0(13) . .
C11 C7 N3 115.9(13) . .
C8 C7 N3 123.8(14) . .
C9 C8 C7 117.9(14) . .
C8 C9 C10 118.5(12) . .
N2 C10 C9 122.9(13) . .
N2 C11 C7 121.7(12) . .
C1 N1 C5 118.6(11) . .
C1 N1 Hg1 115.4(9) . .
C5 N1 Hg1 125.2(8) . .
C11 N2 C10 119.1(13) . .
C11 N2 Hg1 122.1(9) . 2_545
C10 N2 Hg1 117.0(9) . 2_545
C6 N3 C7 119.7(14) . .
N2 Hg1 N1 78.3(4) 2 .
N2 Hg1 I2 106.8(3) 2 .
N1 Hg1 I2 101.4(2) . .
N2 Hg1 I1 100.8(3) 2 .
N1 Hg1 I1 101.5(2) . .
I2 Hg1 I1 147.13(4) . .

loop_
_geom_bond_atom_site_label_1
_geom_bond_atom_site_label_2
_geom_bond_distance
_geom_bond_site_symmetry_2
C1 N1 1.315(17) .
C1 C2 1.39(2) .
C2 C3 1.37(2) .
C2 C6 1.57(2) .
C3 C4 1.41(2) .
C4 C5 1.370(19) .
C5 N1 1.351(16) .
C6 O1 1.242(17) .
C6 N3 1.291(19) .
C7 C11 1.36(2) .
C7 C8 1.41(2) .
C7 N3 1.428(18) .
C8 C9 1.376(19) .
C9 C10 1.38(2) .
C10 N2 1.340(16) .
C11 N2 1.326(18) .
C12 O2 1.410(17) .
N1 Hg1 2.500(10) .
N2 Hg1 2.445(11) 2_545
I1 Hg1 2.6349(10) .
I2 Hg1 2.6335(9) .
Hg1 N2 2.445(11) 2
